data_7245845
loop_
_publ_author_name
'Saadati, Arezoo'
'Amiri Rudbari, Hadi'
'Aryaeifar, Mahnaz'
'Blacque, Olivier'
'Correia, Isabel'
'Islam, Mohammad Khairul'
'Woschko, Dennis'
'Haj Hassani Sohi, Takin'
'Janiak, Christoph'
'Enamullah, Mohammed'

_publ_section_title
;
 Experimental and computational studies on pseudotetrahedral nickel(ii)-(S
 or R)-dihalogen-salicylaldiminates with \D- or \L-chirality induction
 at-metal
;
_journal_issue 3
_journal_name_full CrystEngComm
_journal_page_first 365
_journal_page_last 377
_journal_paper_doi 10.1039/D2CE01311H
_journal_volume 25
_journal_year 2023
_chemical_formula_moiety 'C30 H24 Br2 Cl2 N2 Ni O2'
_chemical_formula_sum 'C30 H24 Br2 Cl2 N2 Ni O2'
_chemical_formula_weight 733.94
_space_group_crystal_system monoclinic
_space_group_IT_number 5
_space_group_name_Hall 'I 2y'
_space_group_name_H-M_alt 'I 1 2 1'
_atom_sites_solution_hydrogens geom
_atom_sites_solution_primary dual
_audit_creation_date 2022-01-31
_audit_creation_method
;
Olex2 1.5
(compiled 2021.12.09 svn.r5202d8cf for OlexSys, GUI svn.r6439)
;
_audit_update_record
;
2022-02-02 deposited with the CCDC.	2022-11-14 downloaded from the CCDC.
;
_cell_angle_alpha 90
_cell_angle_beta 107.314(1)
_cell_angle_gamma 90
_cell_formula_units_Z 2
_cell_length_a 10.0967(1)
_cell_length_b 10.8500(1)
_cell_length_c 13.0172(2)
_cell_measurement_reflns_used 14982
_cell_measurement_temperature 160(1)
_cell_measurement_theta_max 32.6350
_cell_measurement_theta_min 2.4790
_cell_volume 1361.41(3)
_computing_cell_refinement 'CrysAlisPro 1.171.41.122a (Rigaku OD, 2021)'
_computing_data_collection 'CrysAlisPro 1.171.41.122a (Rigaku OD, 2021)'
_computing_data_reduction 'CrysAlisPro 1.171.41.122a (Rigaku OD, 2021)'
_computing_molecular_graphics 'Olex2 1.5 (Dolomanov et al., 2009)'
_computing_publication_material 'Olex2 1.5 (Dolomanov et al., 2009)'
_computing_structure_refinement 'SHELXL (Sheldrick, 2015b)'
_computing_structure_solution 'SHELXT (Sheldrick, 2015a)'
_diffrn_ambient_environment N~2~
_diffrn_ambient_temperature 160(1)
_diffrn_detector 'CCD plate'
_diffrn_detector_area_resol_mean 10.3801
_diffrn_detector_type Atlas
_diffrn_measured_fraction_theta_full 1.000
_diffrn_measured_fraction_theta_max 1.000
_diffrn_measurement_details
;
List of Runs (angles in degrees, time in seconds):

  # Type    Start    End  Width  t~exp~   \w     \q     \k     \f   Frames
#--------------------------------------------------------------------------
  1  \w    -70.00 109.00   1.00    6.50    --   19.62   0.00  60.00  179
  2  \w   -110.00 -61.00   1.00    6.50    --  -20.24-178.00  90.00   49
  3  \w   -110.00 -61.00   1.00    6.50    --  -20.24-178.00   0.00   49
  4  \w    -47.00  56.00   1.00    6.50    --  -20.24  37.00 -60.00  103
  5  \w    -42.00  13.00   1.00    6.50    --  -20.24 -77.00 120.00   55
  6  \w    -42.00  13.00   1.00    6.50    --  -20.24 -77.00   0.00   55
  7  \w    -42.00  13.00   1.00    6.50    --  -20.24 -77.00-180.00   55
  8  \w    -42.00  13.00   1.00    6.50    --  -20.24 -77.00 -90.00   55
  9  \w    -42.00  13.00   1.00    6.50    --  -20.24 -77.00  60.00   55
 10  \w   -109.00 -58.00   1.00    6.50    --  -20.24 178.00-120.00   51
 11  \w    -47.00  56.00   1.00    6.50    --  -20.24  37.00  30.00  103
 12  \w    -15.00  19.00   1.00    6.50    --   19.62 -99.00  30.00   34
 13  \w    -15.00  62.00   1.00    6.50    --   19.62 -99.00-180.00   77
 14  \w    -94.00   9.00   1.00    6.50    --  -20.24 -57.00  60.00  103
 15  \w   -109.00 -58.00   1.00    6.50    --  -20.24 178.00-180.00   51
 16  \w    -54.00  21.00   1.00    6.50    --  -20.24  77.00  60.00   75
;
_diffrn_measurement_device 'four-circle diffractometer'
_diffrn_measurement_device_type 'SuperNova, Dual, Cu at home/near, Atlas'
_diffrn_measurement_method '\w scans'
_diffrn_orient_matrix_type 'CrysAlisPro convention (1999,Acta A55,543-557)'
_diffrn_orient_matrix_UB_11 -0.0625618000
_diffrn_orient_matrix_UB_12 -0.0147474000
_diffrn_orient_matrix_UB_13 0.0114709000
_diffrn_orient_matrix_UB_21 -0.0139887000
_diffrn_orient_matrix_UB_22 -0.0465091000
_diffrn_orient_matrix_UB_23 -0.0401061000
_diffrn_orient_matrix_UB_31 0.0361162000
_diffrn_orient_matrix_UB_32 -0.0435381000
_diffrn_orient_matrix_UB_33 0.0389367000
_diffrn_radiation_monochromator mirror
_diffrn_radiation_probe x-ray
_diffrn_radiation_type 'Mo K\a'
_diffrn_radiation_wavelength 0.71073
_diffrn_reflns_av_R_equivalents 0.0272
_diffrn_reflns_av_unetI/netI 0.0160
_diffrn_reflns_Laue_measured_fraction_full 1.000
_diffrn_reflns_Laue_measured_fraction_max 1.000
_diffrn_reflns_limit_h_max 12
_diffrn_reflns_limit_h_min -12
_diffrn_reflns_limit_k_max 13
_diffrn_reflns_limit_k_min -13
_diffrn_reflns_limit_l_max 16
_diffrn_reflns_limit_l_min -16
_diffrn_reflns_number 17509
_diffrn_reflns_point_group_measured_fraction_full 1.000
_diffrn_reflns_point_group_measured_fraction_max 1.000
_diffrn_reflns_theta_full 25.242
_diffrn_reflns_theta_max 26.369
_diffrn_reflns_theta_min 2.256
_diffrn_source 'micro-focus sealed X-ray tube'
_diffrn_source_type 'SuperNova (Mo) X-ray Source'
_exptl_absorpt_coefficient_mu 3.877
_exptl_absorpt_correction_T_max 0.645
_exptl_absorpt_correction_T_min 0.544
_exptl_absorpt_correction_type analytical
_exptl_absorpt_process_details
;
CrysAlisPro 1.171.41.122a (Rigaku Oxford Diffraction, 2021)
Analytical numeric absorption correction using a multifaceted crystal
model based on expressions derived by R.C. Clark & J.S. Reid.
(Clark, R. C. & Reid, J. S. (1995). Acta Cryst. A51, 887-897)
Empirical absorption correction using spherical harmonics,
implemented in SCALE3 ABSPACK scaling algorithm.
;
_exptl_crystal_colour orange
_exptl_crystal_density_diffrn 1.790
_exptl_crystal_description cube
_exptl_crystal_F_000 732
_exptl_crystal_size_max 0.23
_exptl_crystal_size_mid 0.16
_exptl_crystal_size_min 0.15
_refine_diff_density_max 0.177
_refine_diff_density_min -0.162
_refine_diff_density_rms 0.039
_refine_ls_abs_structure_details
;
 Flack x determined using 1270 quotients [(I+)-(I-)]/[(I+)+(I-)]
 (Parsons, Flack and Wagner, Acta Cryst. B69 (2013) 249-259).
;
_refine_ls_abs_structure_Flack -0.006(3)
_refine_ls_extinction_method none
_refine_ls_goodness_of_fit_ref 1.064
_refine_ls_hydrogen_treatment constr
_refine_ls_matrix_type full
_refine_ls_number_parameters 178
_refine_ls_number_reflns 2792
_refine_ls_number_restraints 1
_refine_ls_restrained_S_all 1.064
_refine_ls_R_factor_all 0.0141
_refine_ls_R_factor_gt 0.0136
_refine_ls_shift/su_max 0.000
_refine_ls_shift/su_mean 0.000
_refine_ls_structure_factor_coef Fsqd
_refine_ls_weighting_details 'w=1/[\s^2^(Fo^2^)+(0.0142P)^2^+0.6728P] where P=(Fo^2^+2Fc^2^)/3'
_refine_ls_weighting_scheme calc
_refine_ls_wR_factor_gt 0.0325
_refine_ls_wR_factor_ref 0.0327
_reflns_Friedel_coverage 0.895
_reflns_Friedel_fraction_full 1.000
_reflns_Friedel_fraction_max 1.000
_reflns_number_gt 2755
_reflns_number_total 2792
_reflns_threshold_expression 'I > 2\s(I)'
_cod_data_source_file d2ce01311h2.cif
_cod_data_source_block hadi3101
_cod_depositor_comments 'Adding full bibliography for 7245842--7245847.cif.'
_cod_database_code 7245845
_shelx_space_group_comment
;
The symmetry employed for this shelxl refinement is uniquely defined
by the following loop, which should always be used as a source of
symmetry information in preference to the above space-group names.
They are only intended as comments.
;
_shelx_estimated_absorpt_t_max 0.594
_shelx_estimated_absorpt_t_min 0.469
_olex2_refinement_description
;
1. Fixed Uiso
 At 1.2 times of:
  All C(H) groups
 At 1.5 times of:
  All C(H,H,H) groups
2.a Ternary CH refined with riding coordinates:
 C8(H8)
2.b Aromatic/amide H refined with riding coordinates:
 C3(H3), C5(H5), C7(H7), C10(H10), C11(H11), C12(H12), C13(H13), C14(H14)
2.c Idealised Me refined as rotating group:
 C15(H15A,H15B,H15C)
;

loop_
_space_group_symop_operation_xyz
'x, y, z'
'-x, y, -z'
'x+1/2, y+1/2, z+1/2'
'-x+1/2, y+1/2, -z+1/2'

loop_
_atom_site_label
_atom_site_type_symbol
_atom_site_fract_x
_atom_site_fract_y
_atom_site_fract_z
_atom_site_U_iso_or_equiv
_atom_site_adp_type
_atom_site_occupancy
_atom_site_site_symmetry_order
_atom_site_calc_flag
_atom_site_refinement_flags_posn
_atom_site_refinement_flags_adp
_atom_site_refinement_flags_occupancy
_atom_site_disorder_assembly
_atom_site_disorder_group
Br1 Br 0.55421(2) 0.22617(2) 0.16864(2) 0.02211(7) Uani 1 1 d . . . . .
C1 C 0.3991(2) 0.3772(2) 0.26870(18) 0.0157(4) Uani 1 1 d . . . . .
C2 C 0.4155(3) 0.3454(2) 0.1678(2) 0.0180(5) Uani 1 1 d . . . . .
C3 C 0.3456(3) 0.4014(2) 0.07264(19) 0.0208(5) Uani 1 1 d . . . . .
H3 H 0.360015 0.376396 0.006849 0.025 Uiso 1 1 calc R U . . .
C4 C 0.2525(3) 0.4962(2) 0.0748(2) 0.0208(5) Uani 1 1 d . . . . .
C5 C 0.2294(3) 0.5306(2) 0.16932(19) 0.0195(5) Uani 1 1 d . . . . .
H5 H 0.164805 0.594266 0.169298 0.023 Uiso 1 1 calc R U . . .
C6 C 0.3007(2) 0.4721(2) 0.2662(2) 0.0170(5) Uani 1 1 d . . . . .
C7 C 0.2640(3) 0.5086(2) 0.3609(2) 0.0175(5) Uani 1 1 d . . . . .
H7 H 0.187404 0.563144 0.349526 0.021 Uiso 1 1 calc R U . . .
C8 C 0.2510(3) 0.5150(2) 0.5381(2) 0.0188(5) Uani 1 1 d . . . . .
H8 H 0.169509 0.566429 0.498712 0.023 Uiso 1 1 calc R U . . .
C9 C 0.3460(3) 0.5957(2) 0.6246(2) 0.0176(5) Uani 1 1 d . . . . .
C10 C 0.3675(3) 0.5764(2) 0.7344(2) 0.0216(5) Uani 1 1 d . . . . .
H10 H 0.325033 0.508194 0.757818 0.026 Uiso 1 1 calc R U . . .
C11 C 0.4505(3) 0.6565(3) 0.8092(2) 0.0277(6) Uani 1 1 d . . . . .
H11 H 0.463653 0.643581 0.883743 0.033 Uiso 1 1 calc R U . . .
C12 C 0.5143(3) 0.7548(2) 0.7761(2) 0.0328(7) Uani 1 1 d . . . . .
H12 H 0.572875 0.808286 0.827819 0.039 Uiso 1 1 calc R U . . .
C13 C 0.4925(3) 0.7754(3) 0.6674(3) 0.0332(7) Uani 1 1 d . . . . .
H13 H 0.536020 0.843220 0.644339 0.040 Uiso 1 1 calc R U . . .
C14 C 0.4076(3) 0.6972(2) 0.5924(2) 0.0262(6) Uani 1 1 d . . . . .
H14 H 0.391036 0.713124 0.517886 0.031 Uiso 1 1 calc R U . . .
C15 C 0.1954(3) 0.4015(3) 0.5795(2) 0.0238(6) Uani 1 1 d . . . . .
H15A H 0.134847 0.355624 0.518689 0.036 Uiso 1 1 calc R U . . .
H15B H 0.142540 0.426654 0.628060 0.036 Uiso 1 1 calc R U . . .
H15C H 0.273051 0.348920 0.618485 0.036 Uiso 1 1 calc R U . . .
Cl1 Cl 0.16941(7) 0.57434(7) -0.04408(5) 0.03127(16) Uani 1 1 d . . . . .
N1 N 0.3229(2) 0.47600(18) 0.45879(16) 0.0166(4) Uani 1 1 d . . . . .
Ni1 Ni 0.500000 0.37886(4) 0.500000 0.01523(10) Uani 1 2 d S T P . .
O1 O 0.47155(17) 0.32228(16) 0.35611(13) 0.0181(3) Uani 1 1 d . . . . .

loop_
_atom_site_aniso_label
_atom_site_aniso_U_11
_atom_site_aniso_U_22
_atom_site_aniso_U_33
_atom_site_aniso_U_23
_atom_site_aniso_U_13
_atom_site_aniso_U_12
Br1 0.02306(12) 0.02586(12) 0.01899(12) -0.00331(11) 0.00868(9) 0.00331(11)
C1 0.0151(11) 0.0174(11) 0.0145(11) -0.0001(10) 0.0043(9) -0.0032(9)
C2 0.0158(12) 0.0217(12) 0.0174(12) -0.0012(10) 0.0063(10) -0.0020(9)
C3 0.0216(12) 0.0276(13) 0.0145(11) -0.0005(10) 0.0074(10) -0.0032(10)
C4 0.0193(12) 0.0272(13) 0.0136(11) 0.0046(10) 0.0012(10) -0.0026(10)
C5 0.0161(12) 0.0227(12) 0.0185(12) 0.0018(10) 0.0034(10) -0.0005(9)
C6 0.0165(11) 0.0185(11) 0.0155(12) -0.0008(9) 0.0039(9) -0.0022(9)
C7 0.0159(11) 0.0181(11) 0.0190(12) 0.0005(9) 0.0060(10) 0.0007(9)
C8 0.0158(12) 0.0242(12) 0.0182(12) -0.0001(10) 0.0077(10) 0.0045(10)
C9 0.0164(12) 0.0200(12) 0.0179(12) -0.0037(9) 0.0075(10) 0.0037(9)
C10 0.0228(13) 0.0228(12) 0.0206(12) -0.0010(10) 0.0085(10) 0.0051(10)
C11 0.0287(15) 0.0340(16) 0.0200(13) -0.0052(12) 0.0066(11) 0.0076(12)
C12 0.0338(15) 0.0309(17) 0.0334(15) -0.0166(12) 0.0096(13) -0.0038(11)
C13 0.0397(17) 0.0260(14) 0.0380(16) -0.0051(13) 0.0177(14) -0.0075(12)
C14 0.0307(14) 0.0257(15) 0.0249(14) -0.0006(10) 0.0124(11) 0.0004(10)
C15 0.0208(12) 0.0319(14) 0.0214(13) -0.0053(11) 0.0105(11) -0.0055(11)
Cl1 0.0327(4) 0.0411(4) 0.0178(3) 0.0119(3) 0.0041(3) 0.0053(3)
N1 0.0167(10) 0.0185(10) 0.0157(10) -0.0021(8) 0.0067(9) -0.0001(8)
Ni1 0.0138(2) 0.0207(2) 0.0109(2) 0.000 0.00329(16) 0.000
O1 0.0196(9) 0.0218(8) 0.0117(8) 0.0004(7) 0.0029(7) 0.0032(7)

loop_
_atom_type_symbol
_atom_type_description
_atom_type_scat_dispersion_real
_atom_type_scat_dispersion_imag
_atom_type_scat_source
C C 0.0033 0.0016 'International Tables Vol C Tables 4.2.6.8 and 6.1.1.4'
H H 0.0000 0.0000 'International Tables Vol C Tables 4.2.6.8 and 6.1.1.4'
Br Br -0.2901 2.4595 'International Tables Vol C Tables 4.2.6.8 and 6.1.1.4'
Cl Cl 0.1484 0.1585 'International Tables Vol C Tables 4.2.6.8 and 6.1.1.4'
N N 0.0061 0.0033 'International Tables Vol C Tables 4.2.6.8 and 6.1.1.4'
Ni Ni 0.3393 1.1124 'International Tables Vol C Tables 4.2.6.8 and 6.1.1.4'
O O 0.0106 0.0060 'International Tables Vol C Tables 4.2.6.8 and 6.1.1.4'

loop_
_exptl_crystal_face_index_h
_exptl_crystal_face_index_k
_exptl_crystal_face_index_l
_exptl_crystal_face_perp_dist
0 -1 1 0.0755
0 1 -1 0.0755
0 1 1 0.0797
0 -1 -1 0.0797
-1 0 1 0.0741
1 0 -1 0.0741
1 -1 1 0.0936
-1 1 -1 0.0936
5 3 -2 0.0893
-5 -3 2 0.0893
2 -5 2 0.0656
-2 5 -2 0.0796

loop_
_geom_angle_atom_site_label_1
_geom_angle_atom_site_label_2
_geom_angle_atom_site_label_3
_geom_angle
_geom_angle_site_symmetry_1
_geom_angle_site_symmetry_3
_geom_angle_publ_flag
C2 C1 C6 115.4(2) . . ?
O1 C1 C2 120.7(2) . . ?
O1 C1 C6 123.9(2) . . ?
C1 C2 Br1 116.74(18) . . ?
C3 C2 Br1 119.04(19) . . ?
C3 C2 C1 124.0(2) . . ?
C2 C3 H3 120.8 . . ?
C2 C3 C4 118.4(2) . . ?
C4 C3 H3 120.8 . . ?
C3 C4 Cl1 119.2(2) . . ?
C5 C4 C3 120.9(2) . . ?
C5 C4 Cl1 119.9(2) . . ?
C4 C5 H5 119.9 . . ?
C4 C5 C6 120.3(2) . . ?
C6 C5 H5 119.9 . . ?
C1 C6 C7 122.2(2) . . ?
C5 C6 C1 121.0(2) . . ?
C5 C6 C7 116.7(2) . . ?
C6 C7 H7 116.2 . . ?
N1 C7 C6 127.6(2) . . ?
N1 C7 H7 116.2 . . ?
C9 C8 H8 107.5 . . ?
C15 C8 H8 107.5 . . ?
C15 C8 C9 115.0(2) . . ?
N1 C8 H8 107.5 . . ?
N1 C8 C9 110.3(2) . . ?
N1 C8 C15 108.9(2) . . ?
C10 C9 C8 122.9(2) . . ?
C14 C9 C8 118.2(2) . . ?
C14 C9 C10 118.8(2) . . ?
C9 C10 H10 119.9 . . ?
C11 C10 C9 120.1(3) . . ?
C11 C10 H10 119.9 . . ?
C10 C11 H11 119.8 . . ?
C12 C11 C10 120.4(3) . . ?
C12 C11 H11 119.8 . . ?
C11 C12 H12 120.1 . . ?
C11 C12 C13 119.8(3) . . ?
C13 C12 H12 120.1 . . ?
C12 C13 H13 120.0 . . ?
C14 C13 C12 119.9(3) . . ?
C14 C13 H13 120.0 . . ?
C9 C14 H14 119.6 . . ?
C13 C14 C9 120.9(3) . . ?
C13 C14 H14 119.6 . . ?
C8 C15 H15A 109.5 . . ?
C8 C15 H15B 109.5 . . ?
C8 C15 H15C 109.5 . . ?
H15A C15 H15B 109.5 . . ?
H15A C15 H15C 109.5 . . ?
H15B C15 H15C 109.5 . . ?
C7 N1 C8 115.6(2) . . ?
C7 N1 Ni1 121.50(17) . . ?
C8 N1 Ni1 122.93(15) . . ?
N1 Ni1 N1 116.61(12) 2_656 . ?
O1 Ni1 N1 107.04(8) . 2_656 ?
O1 Ni1 N1 92.56(7) . . ?
O1 Ni1 N1 107.04(8) 2_656 . ?
O1 Ni1 N1 92.56(7) 2_656 2_656 ?
O1 Ni1 O1 142.50(11) . 2_656 ?
C1 O1 Ni1 126.32(15) . . ?

loop_
_geom_bond_atom_site_label_1
_geom_bond_atom_site_label_2
_geom_bond_distance
_geom_bond_site_symmetry_2
_geom_bond_publ_flag
Br1 C2 1.904(2) . ?
C1 C2 1.414(3) . ?
C1 C6 1.424(3) . ?
C1 O1 1.300(3) . ?
C2 C3 1.372(4) . ?
C3 H3 0.9500 . ?
C3 C4 1.399(4) . ?
C4 C5 1.370(4) . ?
C4 Cl1 1.745(2) . ?
C5 H5 0.9500 . ?
C5 C6 1.404(3) . ?
C6 C7 1.445(3) . ?
C7 H7 0.9500 . ?
C7 N1 1.285(3) . ?
C8 H8 1.0000 . ?
C8 C9 1.521(3) . ?
C8 C15 1.517(4) . ?
C8 N1 1.489(3) . ?
C9 C10 1.395(3) . ?
C9 C14 1.389(4) . ?
C10 H10 0.9500 . ?
C10 C11 1.386(4) . ?
C11 H11 0.9500 . ?
C11 C12 1.379(4) . ?
C12 H12 0.9500 . ?
C12 C13 1.384(4) . ?
C13 H13 0.9500 . ?
C13 C14 1.382(4) . ?
C14 H14 0.9500 . ?
C15 H15A 0.9800 . ?
C15 H15B 0.9800 . ?
C15 H15C 0.9800 . ?
N1 Ni1 2.006(2) . ?
Ni1 O1 1.9098(17) . ?
Ni1 O1 1.9098(17) 2_656 ?

loop_
_geom_torsion_atom_site_label_1
_geom_torsion_atom_site_label_2
_geom_torsion_atom_site_label_3
_geom_torsion_atom_site_label_4
_geom_torsion
_geom_torsion_site_symmetry_1
_geom_torsion_site_symmetry_2
_geom_torsion_site_symmetry_3
_geom_torsion_site_symmetry_4
_geom_torsion_publ_flag
Br1 C2 C3 C4 -174.62(18) . . . . ?
C1 C2 C3 C4 0.2(4) . . . . ?
C1 C6 C7 N1 9.6(4) . . . . ?
C2 C1 C6 C5 -1.7(3) . . . . ?
C2 C1 C6 C7 175.1(2) . . . . ?
C2 C1 O1 Ni1 162.80(17) . . . . ?
C2 C3 C4 C5 -1.4(4) . . . . ?
C2 C3 C4 Cl1 176.6(2) . . . . ?
C3 C4 C5 C6 0.9(4) . . . . ?
C4 C5 C6 C1 0.7(4) . . . . ?
C4 C5 C6 C7 -176.3(2) . . . . ?
C5 C6 C7 N1 -173.5(2) . . . . ?
C6 C1 C2 Br1 176.23(17) . . . . ?
C6 C1 C2 C3 1.3(4) . . . . ?
C6 C1 O1 Ni1 -16.7(3) . . . . ?
C6 C7 N1 C8 -172.2(2) . . . . ?
C6 C7 N1 Ni1 7.8(3) . . . . ?
C8 C9 C10 C11 -177.1(2) . . . . ?
C8 C9 C14 C13 178.6(2) . . . . ?
C9 C8 N1 C7 -120.5(2) . . . . ?
C9 C8 N1 Ni1 59.5(2) . . . . ?
C9 C10 C11 C12 -0.9(4) . . . . ?
C10 C9 C14 C13 2.3(4) . . . . ?
C10 C11 C12 C13 1.5(4) . . . . ?
C11 C12 C13 C14 -0.2(4) . . . . ?
C12 C13 C14 C9 -1.7(4) . . . . ?
C14 C9 C10 C11 -1.0(4) . . . . ?
C15 C8 C9 C10 -7.7(3) . . . . ?
C15 C8 C9 C14 176.2(2) . . . . ?
C15 C8 N1 C7 112.4(2) . . . . ?
C15 C8 N1 Ni1 -67.6(2) . . . . ?
Cl1 C4 C5 C6 -176.99(19) . . . . ?
N1 C8 C9 C10 -131.3(2) . . . . ?
N1 C8 C9 C14 52.6(3) . . . . ?
O1 C1 C2 Br1 -3.3(3) . . . . ?
O1 C1 C2 C3 -178.2(2) . . . . ?
O1 C1 C6 C5 177.8(2) . . . . ?
O1 C1 C6 C7 -5.4(4) . . . . ?
